data_2015703
loop_
_publ_author_name
'Graham Smith'
'Urs D. Wermuth'
'Jonathan M. White'

_publ_section_title
;
 Proton-transfer and non-transfer in compounds of quinoline and
 quinaldic acid with <small>L</small>-tartaric acid
;
_journal_coeditor_code SF3023
_journal_issue 12
_journal_name_full 'Acta Crystallographica Section C'
_journal_page_first o694
_journal_page_last o698
_journal_paper_doi 10.1107/S0108270106045136
_journal_volume 62
_journal_year 2006
_chemical_formula_iupac '2C10 H7 N O2, C4 H6 O6'
_chemical_formula_moiety '2(C10 H7 N O2), C4 H6 O6'
_chemical_formula_sum 'C24 H20 N2 O10'
_chemical_formula_weight 496.42
_chemical_melting_point 469.9(8)
_chemical_name_common 'quinaldic acid-L-(+)-tartaric acid (2/1)'
_chemical_name_systematic
;
bis(quinolinium-2-carboxylate) (2R,3R)-tartaric acid
;
_space_group_IT_number 1
_symmetry_cell_setting triclinic
_symmetry_space_group_name_Hall 'P 1'
_symmetry_space_group_name_H-M 'P 1'
_atom_sites_solution_hydrogens geom
_atom_sites_solution_primary direct
_atom_sites_solution_secondary difmap
_audit_creation_method 'SHELXL97 (Sheldrick, 1997)'
_cell_angle_alpha 100.950(5)
_cell_angle_beta 98.903(6)
_cell_angle_gamma 106.388(5)
_cell_formula_units_Z 1
_cell_length_a 4.9730(12)
_cell_length_b 10.446(3)
_cell_length_c 11.655(4)
_cell_measurement_reflns_used 2448
_cell_measurement_temperature 130(2)
_cell_measurement_theta_max 27.49
_cell_measurement_theta_min 2.42
_cell_volume 556.2(3)
_computing_cell_refinement 'SAINT ?? (Bruker, 1999)'
_computing_data_collection 'SMART (Bruker, 2000)'
_computing_data_reduction SAINT
_computing_molecular_graphics 'PLATON (Spek, 2003)'
_computing_publication_material PLATON
_computing_structure_refinement 'SHELXL97 (Sheldrick, 1997) in WinGX'
_computing_structure_solution 'SHELXS97 (Sheldrick, 1997) in WinGX (Farrugia, 1999)'
_diffrn_ambient_temperature 130(2)
_diffrn_measured_fraction_theta_full 0.996
_diffrn_measured_fraction_theta_max 0.996
_diffrn_measurement_device_type 'Bruker SMART CCD area-detector'
_diffrn_measurement_method '\f and \w scans'
_diffrn_radiation_monochromator graphite
_diffrn_radiation_source 'sealed tube'
_diffrn_radiation_type MoK\a
_diffrn_radiation_wavelength 0.71073
_diffrn_reflns_av_R_equivalents 0.0117
_diffrn_reflns_av_sigmaI/netI 0.0303
_diffrn_reflns_limit_h_max 5
_diffrn_reflns_limit_h_min -6
_diffrn_reflns_limit_k_max 13
_diffrn_reflns_limit_k_min -13
_diffrn_reflns_limit_l_max 15
_diffrn_reflns_limit_l_min -9
_diffrn_reflns_number 3500
_diffrn_reflns_theta_full 27.3
_diffrn_reflns_theta_max 27.3
_diffrn_reflns_theta_min 1.82
_diffrn_standards_decay_% 0.0
_exptl_absorpt_coefficient_mu 0.117
_exptl_absorpt_correction_T_max 0.97
_exptl_absorpt_correction_T_min 0.95
_exptl_absorpt_correction_type multi-scan
_exptl_absorpt_process_details '(SADABS; Bruker, 1999)'
_exptl_crystal_colour yellow
_exptl_crystal_density_diffrn 1.482
_exptl_crystal_density_method 'not measured'
_exptl_crystal_description 'cut block'
_exptl_crystal_F_000 258
_exptl_crystal_size_max 0.50
_exptl_crystal_size_mid 0.40
_exptl_crystal_size_min 0.30
_refine_diff_density_max 0.170
_refine_diff_density_min -0.261
_refine_ls_abs_structure_details 'Flack (1983), ? Friedel pairs'
_refine_ls_abs_structure_Flack -0.4(6)
_refine_ls_extinction_method none
_refine_ls_goodness_of_fit_ref 1.056
_refine_ls_hydrogen_treatment mixed
_refine_ls_matrix_type full
_refine_ls_number_parameters 321
_refine_ls_number_reflns 2517
_refine_ls_number_restraints 3
_refine_ls_restrained_S_all 1.046
_refine_ls_R_factor_all 0.0422
_refine_ls_R_factor_gt 0.0415
_refine_ls_shift/su_max 0.000
_refine_ls_shift/su_mean 0.000
_refine_ls_structure_factor_coef Fsqd
_refine_ls_weighting_details 'calc w=1/[\s^2^(Fo^2^)+(0.0695P)^2^+ 0.0367P] where P=(Fo^2^+2Fc^2^)/3'
_refine_ls_weighting_scheme calc
_refine_ls_wR_factor_gt 0.1046
_refine_ls_wR_factor_ref 0.1051
_reflns_number_gt 2481
_reflns_number_total 2517
_reflns_threshold_expression I>2\s(I)
_cod_data_source_file sf3023.cif
_cod_data_source_block II
_cod_depositor_comments
;
The following automatic conversions were performed:

'_chemical_melting_point' value '469.1--470.7' was changed to
'469.9(8)' - the average value was taken and precision was estimated.

Automatic conversion script
Id: cif_fix_values 1646 2011-03-28 12:23:43Z adriana 

The following automatic conversions were performed:

'_chemical_melting_point' value '469.1--470.7' was changed to
'469.9(8)' - the average value was taken and precision was estimated.

Automatic conversion script
Id: cif_fix_values 1715 2011-07-08 13:25:40Z adriana 
;
_cod_database_code 2015703
_cod_database_fobs_code 2015703

loop_
_symmetry_equiv_pos_as_xyz
'x, y, z'

loop_
_atom_site_aniso_label
_atom_site_aniso_U_11
_atom_site_aniso_U_22
_atom_site_aniso_U_33
_atom_site_aniso_U_12
_atom_site_aniso_U_13
_atom_site_aniso_U_23
O22 0.0282(9) 0.0181(8) 0.0305(10) 0.0033(7) -0.0048(7) 0.0058(7)
O23 0.0265(9) 0.0187(8) 0.0257(10) -0.0032(7) -0.0055(7) 0.0052(7)
N1 0.0195(10) 0.0150(9) 0.0204(10) 0.0041(8) 0.0015(8) 0.0030(8)
C2 0.0183(11) 0.0191(11) 0.0163(11) 0.0043(9) 0.0043(9) 0.0014(9)
C3 0.0249(12) 0.0158(11) 0.0192(12) 0.0032(9) 0.0055(9) 0.0006(9)
C4 0.0232(11) 0.0173(11) 0.0219(12) 0.0077(9) 0.0064(9) 0.0038(9)
C5 0.0246(12) 0.0227(11) 0.0193(12) 0.0117(10) 0.0035(9) 0.0038(9)
C6 0.0204(12) 0.0287(12) 0.0201(13) 0.0081(10) 0.0001(9) 0.0011(10)
C7 0.0236(13) 0.0217(12) 0.0262(13) 0.0020(10) -0.0024(10) -0.0013(10)
C8 0.0267(13) 0.0178(11) 0.0268(13) 0.0044(10) 0.0008(10) 0.0029(10)
C9 0.0192(11) 0.0201(11) 0.0184(12) 0.0058(9) 0.0032(9) 0.0022(9)
C10 0.0200(11) 0.0188(11) 0.0174(12) 0.0063(9) 0.0050(9) 0.0023(9)
C22 0.0200(11) 0.0207(11) 0.0172(11) 0.0031(9) 0.0034(8) 0.0030(9)
O22A 0.0322(10) 0.0190(8) 0.0353(11) 0.0007(7) -0.0098(8) 0.0080(8)
O23A 0.0217(8) 0.0215(8) 0.0231(9) -0.0025(7) -0.0026(7) 0.0048(7)
N1A 0.0204(10) 0.0148(9) 0.0198(11) 0.0052(8) 0.0030(8) 0.0043(8)
C2A 0.0186(11) 0.0180(11) 0.0166(11) 0.0043(9) 0.0044(8) -0.0005(8)
C3A 0.0183(11) 0.0150(10) 0.0232(13) 0.0024(8) 0.0051(9) 0.0014(9)
C4A 0.0250(12) 0.0191(11) 0.0233(12) 0.0084(9) 0.0083(9) 0.0062(9)
C5A 0.0243(12) 0.0266(12) 0.0209(12) 0.0117(10) 0.0039(9) 0.0034(10)
C6A 0.0233(13) 0.0335(14) 0.0212(13) 0.0128(11) 0.0004(10) -0.0014(11)
C7A 0.0222(12) 0.0227(12) 0.0290(14) 0.0023(10) 0.0016(10) -0.0040(10)
C8A 0.0224(12) 0.0184(11) 0.0261(13) 0.0044(9) 0.0040(10) 0.0018(9)
C9A 0.0185(11) 0.0182(10) 0.0180(12) 0.0050(9) 0.0032(9) 0.0004(9)
C10A 0.0198(11) 0.0225(12) 0.0201(12) 0.0095(9) 0.0056(9) 0.0018(9)
C22A 0.0210(11) 0.0181(10) 0.0188(11) 0.0064(9) 0.0012(9) -0.0001(9)
O11 0.0222(9) 0.0322(10) 0.0201(9) 0.0004(7) 0.0009(7) 0.0074(8)
O12 0.0184(8) 0.0362(10) 0.0270(10) -0.0007(8) 0.0024(7) 0.0025(8)
O21 0.0244(9) 0.0238(8) 0.0234(9) 0.0051(7) 0.0055(7) 0.0081(7)
O31 0.0249(9) 0.0233(8) 0.0260(9) 0.0102(7) 0.0021(7) 0.0066(7)
O41 0.0216(8) 0.0237(8) 0.0193(9) 0.0055(7) -0.0002(7) 0.0007(7)
O42 0.0229(9) 0.0355(9) 0.0283(10) 0.0119(8) 0.0031(7) 0.0074(8)
C11 0.0210(11) 0.0166(10) 0.0221(12) 0.0052(9) 0.0024(9) 0.0007(9)
C21 0.0206(11) 0.0203(11) 0.0194(11) 0.0065(9) 0.0052(9) 0.0042(9)
C31 0.0179(11) 0.0200(11) 0.0209(12) 0.0027(8) 0.0032(9) 0.0048(9)
C41 0.0174(10) 0.0159(10) 0.0227(12) 0.0021(8) 0.0011(8) 0.0044(9)

loop_
_atom_site_type_symbol
_atom_site_label
_atom_site_fract_x
_atom_site_fract_y
_atom_site_fract_z
_atom_site_U_iso_or_equiv
_atom_site_thermal_displace_type
_atom_site_calc_flag
_atom_site_refinement_flags
_atom_site_occupancy
O O22 0.8830(4) 0.84011(17) 0.65635(18) 0.0278(5) Uani . . 1.000
O O23 1.0568(4) 1.07037(17) 0.68872(17) 0.0272(5) Uani . . 1.000
N N1 0.4157(4) 0.8328(2) 0.50139(18) 0.0191(6) Uani . . 1.000
C C2 0.6231(5) 0.9537(2) 0.5486(2) 0.0186(6) Uani . . 1.000
C C3 0.6038(5) 1.0720(2) 0.5134(2) 0.0211(7) Uani . . 1.000
C C4 0.3654(5) 1.0638(2) 0.4314(2) 0.0205(7) Uani . . 1.000
C C5 -0.1102(5) 0.9204(2) 0.2980(2) 0.0217(7) Uani . . 1.000
C C6 -0.3143(5) 0.7941(3) 0.2527(2) 0.0242(7) Uani . . 1.000
C C7 -0.2775(5) 0.6769(3) 0.2890(2) 0.0269(7) Uani . . 1.000
C C8 -0.0385(5) 0.6871(2) 0.3708(2) 0.0253(7) Uani . . 1.000
C C9 0.1737(5) 0.8178(2) 0.4180(2) 0.0198(7) Uani . . 1.000
C C10 0.1440(5) 0.9363(2) 0.3823(2) 0.0189(7) Uani . . 1.000
C C22 0.8780(5) 0.9529(2) 0.6402(2) 0.0204(6) Uani . . 1.000
O O22A 0.3800(4) 0.57270(18) 0.52665(19) 0.0323(6) Uani . . 1.000
O O23A 0.1239(4) 0.36225(17) 0.53635(16) 0.0251(5) Uani . . 1.000
N N1A 0.8137(4) 0.5796(2) 0.69666(18) 0.0186(6) Uani . . 1.000
C C2A 0.5888(5) 0.4654(2) 0.6597(2) 0.0187(6) Uani . . 1.000
C C3A 0.5862(5) 0.3509(2) 0.7063(2) 0.0199(7) Uani . . 1.000
C C4A 0.8187(5) 0.3582(2) 0.7903(2) 0.0217(7) Uani . . 1.000
C C5A 1.3026(5) 0.4952(3) 0.9195(2) 0.0237(7) Uani . . 1.000
C C6A 1.5259(5) 0.6165(3) 0.9529(2) 0.0269(8) Uani . . 1.000
C C7A 1.5176(5) 0.7286(3) 0.9016(2) 0.0276(7) Uani . . 1.000
C C8A 1.2833(5) 0.7186(2) 0.8169(2) 0.0235(7) Uani . . 1.000
C C9A 1.0518(5) 0.5944(2) 0.7816(2) 0.0191(6) Uani . . 1.000
C C10A 1.0572(5) 0.4807(2) 0.8309(2) 0.0206(7) Uani . . 1.000
C C22A 0.3413(5) 0.4680(2) 0.5650(2) 0.0203(6) Uani . . 1.000
O O11 0.4333(4) 0.10178(19) -0.12725(16) 0.0269(5) Uani . . 1.000
O O12 0.0776(4) 0.01390(19) -0.03946(17) 0.0303(5) Uani . . 1.000
O O21 0.4331(4) 0.04090(18) 0.16338(17) 0.0241(5) Uani . . 1.000
O O31 0.4820(4) 0.32587(18) 0.12343(17) 0.0245(5) Uani . . 1.000
O O41 0.7885(4) 0.34036(18) 0.33864(16) 0.0231(5) Uani . . 1.000
O O42 1.0930(4) 0.24772(19) 0.26005(17) 0.0287(5) Uani . . 1.000
C C11 0.3287(5) 0.0675(2) -0.0378(2) 0.0209(6) Uani . . 1.000
C C21 0.5594(5) 0.1006(2) 0.0771(2) 0.0201(6) Uani . . 1.000
C C31 0.6905(5) 0.2591(2) 0.1253(2) 0.0205(7) Uani . . 1.000
C C41 0.8806(5) 0.2837(2) 0.2495(2) 0.0198(6) Uani . . 1.000
H H1 0.439 0.753 0.516 0.022 Uiso . . 1.000
H H3 0.75400 1.15720 0.54580 0.0250 Uiso calc R 1.000
H H4 0.34920 1.14390 0.40760 0.0250 Uiso calc R 1.000
H H5 -0.13800 0.99810 0.27310 0.0260 Uiso calc R 1.000
H H6 -0.48260 0.78430 0.19600 0.0290 Uiso calc R 1.000
H H7 -0.42290 0.59300 0.25620 0.0320 Uiso calc R 1.000
H H8 -0.01690 0.60770 0.39430 0.0300 Uiso calc R 1.000
H H1A 0.805 0.644 0.668 0.017 Uiso . . 1.000
H H3A 0.42500 0.26930 0.67990 0.0240 Uiso calc R 1.000
H H4A 0.82020 0.28070 0.82160 0.0260 Uiso calc R 1.000
H H5A 1.31140 0.42150 0.95510 0.0280 Uiso calc R 1.000
H H6A 1.69010 0.62590 1.01170 0.0320 Uiso calc R 1.000
H H7A 1.67610 0.81140 0.92620 0.0330 Uiso calc R 1.000
H H8A 1.27710 0.79370 0.78280 0.0280 Uiso calc R 1.000
H H11 0.284 0.090 -0.186 0.045 Uiso . . 1.000
H H21 0.268 0.035 0.150 0.051 Uiso . . 1.000
H H31 0.375 0.298 0.167 0.048 Uiso . . 1.000
H H41 0.917 0.345 0.406 0.053 Uiso . . 1.000
H H211 0.71100 0.06230 0.05910 0.0240 Uiso calc R 1.000
H H311 0.81620 0.29330 0.07330 0.0250 Uiso calc R 1.000

loop_
_atom_type_symbol
_atom_type_description
_atom_type_scat_dispersion_real
_atom_type_scat_dispersion_imag
_atom_type_scat_source
C C 0.0033 0.0016 'International Tables Vol C Tables 4.2.6.8 and 6.1.1.4'
H H 0.0000 0.0000 'International Tables Vol C Tables 4.2.6.8 and 6.1.1.4'
N N 0.0061 0.0033 'International Tables Vol C Tables 4.2.6.8 and 6.1.1.4'
O O 0.0106 0.0060 'International Tables Vol C Tables 4.2.6.8 and 6.1.1.4'

loop_
_geom_angle_atom_site_label_1
_geom_angle_atom_site_label_2
_geom_angle_atom_site_label_3
_geom_angle
_geom_angle_publ_flag
C11 O11 H11 107 no
C21 O21 H21 108 no
C31 O31 H31 109 no
C41 O41 H41 105 no
C2 N1 C9 122.7(2) no
C2 N1 H1 121 no
C9 N1 H1 116 no
C2A N1A C9A 123.3(2) no
C2A N1A H1A 117 no
C9A N1A H1A 120 no
N1 C2 C3 120.7(2) no
C3 C2 C22 123.1(2) no
N1 C2 C22 116.18(19) no
C2 C3 C4 119.3(2) no
C3 C4 C10 120.1(2) no
C6 C5 C10 120.4(2) no
C5 C6 C7 120.7(2) no
C6 C7 C8 121.2(2) no
C7 C8 C9 118.4(2) no
N1 C9 C8 120.2(2) no
N1 C9 C10 118.1(2) no
C8 C9 C10 121.7(2) no
C4 C10 C9 119.1(2) no
C4 C10 C5 123.2(2) no
C5 C10 C9 117.7(2) no
O22 C22 C2 117.2(2) no
O23 C22 C2 113.87(19) no
O22 C22 O23 129.0(2) no
C4 C3 H3 120.00 no
C2 C3 H3 120.00 no
C10 C4 H4 120.00 no
C3 C4 H4 120.00 no
C6 C5 H5 120.00 no
C10 C5 H5 120.00 no
C7 C6 H6 119.00 no
C5 C6 H6 120.00 no
C8 C7 H7 121.00 no
C6 C7 H7 118.00 no
C9 C8 H8 121.00 no
C7 C8 H8 120.00 no
C3A C2A C22A 123.5(2) no
N1A C2A C3A 120.5(2) no
N1A C2A C22A 116.07(19) no
C2A C3A C4A 119.2(2) no
C3A C4A C10A 120.4(2) no
C6A C5A C10A 119.3(2) no
C5A C6A C7A 121.5(2) no
C6A C7A C8A 120.7(2) no
C7A C8A C9A 118.5(2) no
N1A C9A C10A 117.9(2) no
N1A C9A C8A 120.5(2) no
C8A C9A C10A 121.7(2) no
C5A C10A C9A 118.3(2) no
C4A C10A C5A 122.9(2) no
C4A C10A C9A 118.8(2) no
O23A C22A C2A 115.13(19) no
O22A C22A O23A 128.4(2) no
O22A C22A C2A 116.5(2) no
C2A C3A H3A 120.00 no
C4A C3A H3A 120.00 no
C3A C4A H4A 120.00 no
C10A C4A H4A 120.00 no
C6A C5A H5A 120.00 no
C10A C5A H5A 120.00 no
C7A C6A H6A 119.00 no
C5A C6A H6A 119.00 no
C6A C7A H7A 120.00 no
C8A C7A H7A 120.00 no
C9A C8A H8A 121.00 no
C7A C8A H8A 121.00 no
O11 C11 C21 113.3(2) no
O12 C11 C21 120.5(2) no
O11 C11 O12 126.2(2) no
O21 C21 C11 109.3(2) no
O21 C21 C31 110.39(18) no
C11 C21 C31 109.14(18) no
O31 C31 C21 112.9(2) no
O31 C31 C41 114.68(19) no
C21 C31 C41 105.98(17) no
O41 C41 C31 114.6(2) no
O42 C41 C31 120.6(2) no
O41 C41 O42 124.8(2) no
O21 C21 H211 109.00 no
C11 C21 H211 109.00 no
C31 C21 H211 109.00 no
O31 C31 H311 108.00 no
C21 C31 H311 108.00 no
C41 C31 H311 108.00 no

loop_
_geom_bond_atom_site_label_1
_geom_bond_atom_site_label_2
_geom_bond_distance
_geom_bond_publ_flag
O22 C22 1.234(3) no
O23 C22 1.258(3) no
O22A C22A 1.236(3) no
O23A C22A 1.255(3) no
O11 C11 1.300(3) no
O12 C11 1.211(3) no
O21 C21 1.417(3) no
O31 C31 1.403(3) no
O41 C41 1.306(3) no
O42 C41 1.214(3) no
O11 H11 0.89 no
O21 H21 0.79 no
O31 H31 0.82 no
O41 H41 0.92 no
N1 C9 1.375(3) no
N1 C2 1.337(3) no
N1 H1 0.92 no
N1A C9A 1.372(3) no
N1A C2A 1.328(3) no
N1A H1A 0.81 no
C2 C22 1.529(3) no
C2 C3 1.397(3) no
C3 C4 1.374(3) no
C4 C10 1.415(3) no
C5 C6 1.365(4) no
C5 C10 1.423(3) no
C6 C7 1.418(4) no
C7 C8 1.368(4) no
C8 C9 1.415(3) no
C9 C10 1.417(3) no
C3 H3 0.9500 no
C4 H4 0.9500 no
C5 H5 0.9500 no
C6 H6 0.9500 no
C7 H7 0.9300 no
C8 H8 0.9500 no
C2A C3A 1.402(3) no
C2A C22A 1.531(3) no
C3A C4A 1.369(3) no
C4A C10A 1.417(3) no
C5A C6A 1.369(4) no
C5A C10A 1.423(3) no
C6A C7A 1.420(4) no
C7A C8A 1.371(3) no
C8A C9A 1.409(3) no
C9A C10A 1.419(3) no
C3A H3A 0.9500 no
C4A H4A 0.9500 no
C5A H5A 0.9500 no
C6A H6A 0.9500 no
C7A H7A 0.9500 no
C8A H8A 0.9500 no
C11 C21 1.534(3) no
C21 C31 1.551(3) no
C31 C41 1.534(3) no
C21 H211 0.9800 no
C31 H311 0.9800 no

loop_
_geom_hbond_atom_site_label_D
_geom_hbond_atom_site_label_H
_geom_hbond_atom_site_label_A
_geom_hbond_site_symmetry_A
_geom_hbond_distance_DH
_geom_hbond_distance_HA
_geom_hbond_distance_DA
_geom_hbond_angle_DHA
_geom_hbond_publ_flag
N1 H1 O22 . 0.92 2.36 2.686(3) 101 yes
N1 H1 O22A . 0.92 1.85 2.747(3) 164 yes
N1A H1A O22 . 0.81 2.01 2.784(3) 159 yes
N1A H1A O22A . 0.81 2.30 2.668(3) 108 yes
O11 H11 O23 1_444 0.89 1.64 2.521(3) 168 yes
O21 H21 O12 . 0.79 2.21 2.639(3) 115 yes
O31 H31 O42 1_455 0.82 1.92 2.739(3) 172 yes
O41 H41 O23A 1_655 0.92 1.65 2.557(3) 173 yes
C3 H3 O23A 1_665 0.95 2.43 3.318(3) 155 no
C3A H3A O23 1_445 0.95 2.38 3.288(3) 159 no
C4 H4 O42 1_465 0.95 2.56 3.406(3) 148 no
C4A H4A O11 1_556 0.95 2.51 3.228(3) 132 no
C5 H5 O21 1_465 0.95 2.51 3.235(3) 133 no
C5 H5 O42 1_465 0.95 2.58 3.416(3) 147 no
C5A H5A O31 1_656 0.95 2.50 3.377(3) 153 no
C7A H7A O12 1_766 0.95 2.38 3.325(4) 172 no
C8 H8 O22A . 0.95 2.47 3.181(3) 132 no
C8 H8 O41 1_455 0.95 2.60 3.410(3) 144 no
C8A H8A O22 . 0.95 2.48 3.202(3) 132 no
C21 H211 O12 1_655 0.98 2.42 3.353(3) 159 no

loop_
_geom_torsion_atom_site_label_1
_geom_torsion_atom_site_label_2
_geom_torsion_atom_site_label_3
_geom_torsion_atom_site_label_4
_geom_torsion
_geom_torsion_publ_flag
C9 N1 C2 C3 -0.8(4) no
C9 N1 C2 C22 180.0(2) no
C2 N1 C9 C8 179.8(2) no
C2 N1 C9 C10 -0.7(3) no
C2A N1A C9A C8A -180.0(2) no
C2A N1A C9A C10A 0.7(3) no
C9A N1A C2A C3A -0.8(4) no
C9A N1A C2A C22A 179.5(2) no
C3 C2 C22 O22 -173.8(2) no
N1 C2 C22 O22 5.4(3) no
N1 C2 C22 O23 -174.9(2) no
N1 C2 C3 C4 1.5(4) no
C22 C2 C3 C4 -179.3(2) no
C3 C2 C22 O23 5.8(3) no
C2 C3 C4 C10 -0.8(4) no
C3 C4 C10 C9 -0.7(4) no
C3 C4 C10 C5 179.3(2) no
C6 C5 C10 C4 179.1(2) no
C6 C5 C10 C9 -0.9(4) no
C10 C5 C6 C7 0.2(4) no
C5 C6 C7 C8 0.5(4) no
C6 C7 C8 C9 -0.5(4) no
C7 C8 C9 N1 179.3(2) no
C7 C8 C9 C10 -0.2(4) no
N1 C9 C10 C5 -178.6(2) no
C8 C9 C10 C4 -179.1(2) no
C8 C9 C10 C5 0.9(4) no
N1 C9 C10 C4 1.4(3) no
N1A C2A C3A C4A -0.1(4) no
C22A C2A C3A C4A 179.6(2) no
N1A C2A C22A O22A 4.1(3) no
N1A C2A C22A O23A -176.0(2) no
C3A C2A C22A O22A -175.7(2) no
C3A C2A C22A O23A 4.3(3) no
C2A C3A C4A C10A 0.9(4) no
C3A C4A C10A C5A 178.9(2) no
C3A C4A C10A C9A -0.9(4) no
C10A C5A C6A C7A 0.4(4) no
C6A C5A C10A C4A 179.2(2) no
C6A C5A C10A C9A -1.0(4) no
C5A C6A C7A C8A 0.3(4) no
C6A C7A C8A C9A -0.3(4) no
C7A C8A C9A N1A -179.7(2) no
C7A C8A C9A C10A -0.4(4) no
N1A C9A C10A C4A 0.1(3) no
N1A C9A C10A C5A -179.7(2) no
C8A C9A C10A C4A -179.2(2) no
C8A C9A C10A C5A 1.0(4) no
O11 C11 C21 O21 -170.93(19) no
O11 C11 C21 C31 68.3(3) no
O12 C11 C21 O21 8.7(3) no
O12 C11 C21 C31 -112.2(2) no
O21 C21 C31 O31 -75.5(2) no
O21 C21 C31 C41 50.8(3) no
C11 C21 C31 O31 44.6(3) no
C11 C21 C31 C41 170.9(2) no
O31 C31 C41 O41 12.6(3) no
O31 C31 C41 O42 -169.6(2) no
C21 C31 C41 O41 -112.7(2) no
C21 C31 C41 O42 65.2(3) no

loop_
_cod_related_entry_id
_cod_related_entry_database
_cod_related_entry_code
1 ChemSpider 21180755
